data_2004035
loop_
_publ_author_name
'McInnes, E. J. L.'
'Welch, A. J.'
'Yellowlees, L. J.'

_publ_section_title
;
 2,2'-Bipyridinedichlorogold(III) Tetrafluoroborate
;
_journal_issue 10
_journal_name_full 'Acta Crystallographica Section C'
_journal_page_first 2023
_journal_page_last 2025
_journal_paper_doi 10.1107/S0108270195005099
_journal_volume 51
_journal_year 1995
_chemical_compound_source 'see text'
_chemical_formula_sum 'C10 H8 Au B Cl2 F4 N2'
_chemical_formula_weight 510.83
_space_group_IT_number 14
_symmetry_cell_setting monoclinic
_symmetry_space_group_name_Hall '-P 2yn'
_symmetry_space_group_name_H-M 'P 1 21/n 1'
_atom_type_scat_source 'IntTabIV and SHELX76 (Sheldrick, 1976)'
_cell_angle_alpha 90
_cell_angle_beta 96.33(4)
_cell_angle_gamma 90
_cell_formula_units_Z 4
_cell_length_a 6.850(4)
_cell_length_b 12.852(5)
_cell_length_c 15.537(5)
_cell_measurement_reflns_used 25
_cell_measurement_temperature 291
_cell_measurement_theta_max 13
_cell_measurement_theta_min 12
_cell_volume 1359.5(11)
_diffrn_measurement_device CAD-4
_diffrn_measurement_method '\w/2\q scans'
_diffrn_radiation_type MoK\a
_diffrn_radiation_wavelength 0.71073
_diffrn_reflns_av_R_equivalents 0.048
_diffrn_reflns_limit_h_max 8
_diffrn_reflns_limit_h_min -8
_diffrn_reflns_limit_k_max 15
_diffrn_reflns_limit_k_min 0
_diffrn_reflns_limit_l_max 18
_diffrn_reflns_limit_l_min 0
_diffrn_reflns_number 2599
_diffrn_reflns_theta_max 25
_diffrn_standards_decay_% <1
_diffrn_standards_interval_count 500
_diffrn_standards_number 2
_exptl_absorpt_coefficient_mu 11.22
_exptl_absorpt_correction_T_max 0.50
_exptl_absorpt_correction_T_min 0.24
_exptl_absorpt_correction_type 'empirical, \DF (Walker & Stuart, 1983)'
_exptl_crystal_colour yellow
_exptl_crystal_density_diffrn 2.495
_exptl_crystal_description needle
_exptl_crystal_size_max 0.3
_exptl_crystal_size_mid 0.07
_exptl_crystal_size_min 0.07
_refine_diff_density_max '2.34 [near F(3) and F(4)]'
_refine_diff_density_min -1.34
_refine_ls_extinction_method none
_refine_ls_goodness_of_fit_obs 1.284
_refine_ls_hydrogen_treatment 'H atoms: see text'
_refine_ls_number_parameters 162
_refine_ls_number_reflns 2041
_refine_ls_R_factor_obs 0.0437
_refine_ls_shift/esd_max 0.002
_refine_ls_structure_factor_coef F
_refine_ls_weighting_details 'w = 1/[\s^2^(F)+0.000804F^2^]'
_refine_ls_weighting_scheme calc
_refine_ls_wR_factor_obs 0.0592
_reflns_number_observed 2041
_reflns_number_total 2381
_reflns_observed_criterion F>2\s(F)
_cod_data_source_file mu1181.cif
_cod_data_source_block mu1181a
_cod_depositor_comments
;
The following automatic conversions were performed:

'_refine_ls_weighting_scheme' value ' 1/[\s^2^(F)+0.000804F^2^]' was
changed to 'calc'. New tag '_refine_ls_weighting_details' was
created. The value of the new tag was set to 'w =
1/[\s^2^(F)+0.000804F^2^]'.

Automatic conversion script
Id: cif_fix_values 3143 2015-03-26 13:38:13Z robertas 
;
_cod_original_cell_volume 1359.5(10)
_cod_original_sg_symbol_H-M 'P 21/n'
_cod_database_code 2004035

loop_
_symmetry_equiv_pos_as_xyz
x,y,z
1/2+x,1/2-y,1/2+z
-x,-y,-z
1/2-x,1/2+y,1/2-z

loop_
_atom_site_label
_atom_site_fract_x
_atom_site_fract_y
_atom_site_fract_z
_atom_site_U_iso_or_equiv
Au .62915(6) .37873(3) .80294(2) .0423(3)
Cl(1') .4107(5) .3801(3) .9011(2) .0665(19)
Cl(1) .8221(6) .4842(3) .8914(2) .078(2)
N(1) .8029(14) .3785(7) .7053(6) .048(5)
N(1') .4660(12) .2821(6) .7186(5) .038(4)
C(6') .3120(16) .2297(9) .7370(7) .047(6)
C(2') .5391(14) .2727(8) .6421(6) .040(5)
C(3') .4421(18) .2107(9) .5776(7) .053(7)
C(4) .991(2) .3819(13) .5625(10) .081(10)
C(3) .8157(18) .3297(10) .5585(8) .058(7)
C(5') .210(2) .1642(10) .6745(8) .061(8)
C(6) .9707(19) .4311(11) .7034(9) .065(8)
C(4') .2813(19) .1561(9) .5954(7) .055(7)
C(2) .7200(16) .3287(9) .6318(7) .047(6)
C(5) 1.071(2) .4315(12) .6308(11) .074(9)
F(1) 1.4949(12) .7176(7) .6230(5) .083(2)
F(2) 1.4932(15) .5480(9) .6609(6) .106(3)
B 1.6011(18) .6305(10) .6359(8) .046(7)
F(3) 1.737(3) .6398(13) .7064(12) .200(7)
F(4) 1.659(2) .5979(11) .5620(11) .165(6)
H(6') .2626 .2368 .8004 ?
H(3') .4937 .2060 .5145 ?
H(4) 1.0688 .3819 .5056 ?
H(3) .7548 .2909 .5000 ?
H(5') .0813 .1218 .6883 ?
H(6) 1.0299 .4743 .7599 ?
H(4') .2081 .1055 .5465 ?
H(5) 1.2092 .4715 .6307 ?

loop_
_geom_angle_atom_site_label_1
_geom_angle_atom_site_label_2
_geom_angle_atom_site_label_3
_geom_angle
_geom_angle_publ_flag
Cl(1') Au Cl(1) 88.35(13) yes
Cl(1') Au N(1) 174.3(3) yes
Cl(1') Au N(1') 94.7(2) yes
Cl(1) Au N(1) 95.9(3) yes
Cl(1) Au N(1') 176.9(2) yes
N(1) Au N(1') 81.1(4) yes
Au N(1) C(6) 126.4(9) yes
Au N(1) C(2) 113.5(7) yes
C(6) N(1) C(2) 119.5(10) yes
Au N(1') C(6') 124.6(7) yes
Au N(1') C(2') 112.9(6) yes
C(6') N(1') C(2') 122.4(9) yes
N(1') C(6') C(5') 120.3(10) yes
N(1') C(2') C(3') 119.6(9) yes
N(1') C(2') C(2) 117.2(9) yes
C(3') C(2') C(2) 123.2(9) yes
C(2') C(3') C(4') 118.8(10) yes
C(3) C(4) C(5) 124.0(15) yes
C(4) C(3) C(2) 117.6(12) yes
C(6') C(5') C(4') 117.7(11) yes
N(1) C(6) C(5) 121.7(13) yes
C(3') C(4') C(5') 121.1(11) yes
N(1) C(2) C(2') 114.6(9) yes
N(1) C(2) C(3) 119.5(10) yes
C(2') C(2) C(3) 125.8(10) yes
C(4) C(5) C(6) 117.6(14) yes
F(1) B F(2) 112.8(11) yes
F(1) B F(3) 111.0(13) yes
F(1) B F(4) 110.2(12) yes
F(2) B F(3) 100.4(12) yes
F(2) B F(4) 102.9(12) yes
F(3) B F(4) 118.9(14) yes

loop_
_geom_bond_atom_site_label_1
_geom_bond_atom_site_label_2
_geom_bond_distance
_geom_bond_publ_flag
Au Cl(1') 2.252(4) yes
Au Cl(1) 2.252(4) yes
Au N(1) 2.028(10) yes
Au N(1') 2.046(8) yes
N(1) C(6) 1.337(17) yes
N(1) C(2) 1.377(14) yes
N(1') C(6') 1.309(14) yes
N(1') C(2') 1.345(13) yes
C(6') C(5') 1.410(17) yes
C(2') C(3') 1.391(15) yes
C(2') C(2) 1.457(15) yes
C(3') C(4') 1.360(16) yes
C(4) C(3) 1.37(2) yes
C(4) C(5) 1.30(2) yes
C(3) C(2) 1.374(17) yes
C(5') C(4') 1.375(17) yes
C(6) C(5) 1.38(2) yes
F(1) B 1.337(15) yes
F(2) B 1.373(16) yes
B F(3) 1.36(2) yes
B F(4) 1.32(2) yes
